data_7042253
loop_
_publ_author_name
'Zijlstra, Harmen S.'
'Pahl, J\"urgen'
'Penafiel, Johanne'
'Harder, Sjoerd'

_publ_section_title
;
 &quot;Masked&quot; Lewis-acidity of an aluminum \a-phosphinoamide
 complex.
;
_journal_issue 11
_journal_name_full 'Dalton transactions (Cambridge, England : 2003)'
_journal_page_first 3601
_journal_page_last 3610
_journal_paper_doi 10.1039/c7dt00318h
_journal_volume 46
_journal_year 2017
_chemical_formula_moiety 'C54 H66 Al2 N2 O4 P2, C6 H6'
_chemical_formula_sum 'C60 H72 Al2 N2 O4 P2'
_chemical_formula_weight 1001.09
_space_group_crystal_system monoclinic
_space_group_IT_number 14
_space_group_name_Hall '-P 2ybc'
_space_group_name_H-M_alt 'P 1 21/c 1'
_symmetry_space_group_name_Hall '-P 2ybc'
_symmetry_space_group_name_H-M 'P 1 21/c 1'
_atom_sites_solution_hydrogens geom
_atom_sites_solution_primary dual
_audit_creation_date 2017-01-18
_audit_creation_method
;
Olex2 1.2
(compiled 2017.01.04 svn.r3372 for OlexSys, GUI svn.r5292)
;
_audit_update_record
;
2017-01-19 deposited with the CCDC.
2017-02-14 downloaded from the CCDC.
;
_cell_angle_alpha 90
_cell_angle_beta 126.651(4)
_cell_angle_gamma 90
_cell_formula_units_Z 2
_cell_length_a 14.0550(3)
_cell_length_b 12.3310(7)
_cell_length_c 19.9820(9)
_cell_measurement_reflns_used 1427
_cell_measurement_temperature 150
_cell_measurement_theta_max 25.013
_cell_measurement_theta_min 3.259
_cell_volume 2778.4(3)
_computing_molecular_graphics 'Olex2 (Dolomanov et al., 2009)'
_computing_publication_material 'Olex2 (Dolomanov et al., 2009)'
_computing_structure_refinement 'ShelXL (Sheldrick, 2015)'
_computing_structure_solution 'ShelXT (Sheldrick, 2015)'
_diffrn_ambient_temperature 150
_diffrn_measured_fraction_theta_full 0.998
_diffrn_measured_fraction_theta_max 0.999
_diffrn_measurement_device_type 'Bruker Nonius Kappa'
_diffrn_radiation_type MoK\a
_diffrn_radiation_wavelength 0.71073
_diffrn_reflns_av_R_equivalents 0.0351
_diffrn_reflns_av_unetI/netI 0.0186
_diffrn_reflns_Laue_measured_fraction_full 0.998
_diffrn_reflns_Laue_measured_fraction_max 0.999
_diffrn_reflns_limit_h_max 20
_diffrn_reflns_limit_h_min -20
_diffrn_reflns_limit_k_max 17
_diffrn_reflns_limit_k_min -17
_diffrn_reflns_limit_l_max 28
_diffrn_reflns_limit_l_min -28
_diffrn_reflns_number 93690
_diffrn_reflns_point_group_measured_fraction_full 0.998
_diffrn_reflns_point_group_measured_fraction_max 0.999
_diffrn_reflns_theta_full 25.242
_diffrn_reflns_theta_max 30.502
_diffrn_reflns_theta_min 2.924
_exptl_absorpt_coefficient_mu 0.157
_exptl_absorpt_correction_type none
_exptl_crystal_colour 'clear light white'
_exptl_crystal_colour_lustre clear
_exptl_crystal_colour_modifier light
_exptl_crystal_colour_primary white
_exptl_crystal_density_diffrn 1.197
_exptl_crystal_description block
_exptl_crystal_F_000 1068
_exptl_crystal_size_max 0.25
_exptl_crystal_size_mid 0.23
_exptl_crystal_size_min 0.16
_refine_diff_density_max 0.419
_refine_diff_density_min -0.348
_refine_diff_density_rms 0.091
_refine_ls_extinction_method none
_refine_ls_goodness_of_fit_ref 1.112
_refine_ls_hydrogen_treatment constr
_refine_ls_matrix_type full
_refine_ls_number_parameters 322
_refine_ls_number_reflns 8463
_refine_ls_number_restraints 0
_refine_ls_restrained_S_all 1.112
_refine_ls_R_factor_all 0.0526
_refine_ls_R_factor_gt 0.0372
_refine_ls_shift/su_max 0.001
_refine_ls_shift/su_mean 0.000
_refine_ls_structure_factor_coef Fsqd
_refine_ls_weighting_details 'w=1/[\s^2^(Fo^2^)+(0.0516P)^2^+1.2502P] where P=(Fo^2^+2Fc^2^)/3'
_refine_ls_weighting_scheme calc
_refine_ls_wR_factor_gt 0.0995
_refine_ls_wR_factor_ref 0.1118
_reflns_Friedel_coverage 0.000
_reflns_number_gt 6890
_reflns_number_total 8463
_reflns_threshold_expression 'I > 2\s(I)'
_cod_data_source_file c7dt00318h2.cif
_cod_data_source_block pj1
_cod_depositor_comments 'Adding full bibliography for 7042248--7042253.cif.'
_cod_original_cell_volume 2778.4(2)
_cod_database_code 7042253
_shelx_shelxl_version_number 2014/7
_shelx_space_group_comment
;
The symmetry employed for this shelxl refinement is uniquely defined
by the following loop, which should always be used as a source of
symmetry information in preference to the above space-group names.
They are only intended as comments.
;
_olex2_refinement_description
;
1. Fixed Uiso
 At 1.2 times of:
  All C(H) groups
 At 1.5 times of:
  All C(H,H,H) groups
2.a Ternary CH refined with riding coordinates:
 C7(H7), C10(H10)
2.b Aromatic/amide H refined with riding coordinates:
 C3(H3), C4(H4), C5(H5), C14(H14), C15(H15), C16(H16), C17(H17), C18(H18),
 C20(H20), C21(H21), C22(H22), C23(H23), C24(H24), C28(H28), C29(H29), C30(H30)
2.c Idealised Me refined as rotating group:
 C8(H8A,H8B,H8C), C9(H9A,H9B,H9C), C11(H11A,H11B,H11C), C12(H12A,H12B,H12C),
 C26(H26A,H26B,H26C), C27(H27A,H27B,H27C)
;
_olex2_submission_special_instructions 'No special instructions were received'

loop_
_space_group_symop_operation_xyz
'x, y, z'
'-x, y+1/2, -z+1/2'
'-x, -y, -z'
'x, -y-1/2, z-1/2'

loop_
_atom_site_label
_atom_site_type_symbol
_atom_site_fract_x
_atom_site_fract_y
_atom_site_fract_z
_atom_site_U_iso_or_equiv
_atom_site_adp_type
_atom_site_occupancy
_atom_site_site_symmetry_order
_atom_site_calc_flag
_atom_site_refinement_flags_posn
P1 P 0.58925(2) 0.69969(2) 0.69108(2) 0.01408(7) Uani 1 1 d .
Al1 Al 0.37320(3) 0.57552(3) 0.50541(2) 0.01492(8) Uani 1 1 d .
O1 O 0.52586(7) 0.60211(7) 0.54346(5) 0.01593(16) Uani 1 1 d .
O2 O 0.68424(7) 0.49588(7) 0.59384(5) 0.01852(17) Uani 1 1 d .
N1 N 0.68024(8) 0.61081(8) 0.68096(6) 0.01361(18) Uani 1 1 d .
C1 C 0.79788(10) 0.57615(9) 0.75100(7) 0.0141(2) Uani 1 1 d .
C2 C 0.80790(10) 0.49236(9) 0.80292(7) 0.0173(2) Uani 1 1 d .
C3 C 0.92061(12) 0.46919(11) 0.87539(8) 0.0244(3) Uani 1 1 d .
H3 H 0.9295 0.4149 0.9110 0.029 Uiso 1 1 calc R
C4 C 1.01968(12) 0.52588(12) 0.89517(8) 0.0269(3) Uani 1 1 d .
H4 H 1.0936 0.5113 0.9448 0.032 Uiso 1 1 calc R
C5 C 1.00858(11) 0.60405(11) 0.84127(8) 0.0232(3) Uani 1 1 d .
H5 H 1.0759 0.6397 0.8541 0.028 Uiso 1 1 calc R
C6 C 0.89762(10) 0.63058(10) 0.76759(7) 0.0170(2) Uani 1 1 d .
C7 C 0.70194(12) 0.42442(10) 0.77977(8) 0.0220(2) Uani 1 1 d .
H7 H 0.6302 0.4676 0.7423 0.026 Uiso 1 1 calc R
C8 C 0.70485(15) 0.39114(14) 0.85477(10) 0.0341(3) Uani 1 1 d .
H8A H 0.7693 0.3416 0.8891 0.051 Uiso 1 1 calc GR
H8B H 0.6314 0.3565 0.8355 0.051 Uiso 1 1 calc GR
H8C H 0.7157 0.4544 0.8867 0.051 Uiso 1 1 calc GR
C9 C 0.69419(15) 0.32333(12) 0.73190(10) 0.0331(3) Uani 1 1 d .
H9A H 0.6909 0.3450 0.6844 0.050 Uiso 1 1 calc GR
H9B H 0.6240 0.2830 0.7135 0.050 Uiso 1 1 calc GR
H9C H 0.7628 0.2787 0.7678 0.050 Uiso 1 1 calc GR
C10 C 0.89171(11) 0.71237(11) 0.70846(8) 0.0217(2) Uani 1 1 d .
H10 H 0.8083 0.7210 0.6608 0.026 Uiso 1 1 calc R
C11 C 0.93926(14) 0.82390(13) 0.74867(10) 0.0339(3) Uani 1 1 d .
H11A H 0.8959 0.8501 0.7685 0.051 Uiso 1 1 calc GR
H11B H 0.9299 0.8736 0.7081 0.051 Uiso 1 1 calc GR
H11C H 1.0218 0.8180 0.7946 0.051 Uiso 1 1 calc GR
C12 C 0.95847(15) 0.66814(17) 0.67558(10) 0.0401(4) Uani 1 1 d .
H12A H 1.0393 0.6537 0.7216 0.060 Uiso 1 1 calc GR
H12B H 0.9564 0.7207 0.6393 0.060 Uiso 1 1 calc GR
H12C H 0.9215 0.6023 0.6452 0.060 Uiso 1 1 calc GR
C13 C 0.65861(10) 0.69317(10) 0.80257(7) 0.0168(2) Uani 1 1 d .
C14 C 0.58378(12) 0.65744(11) 0.82233(8) 0.0225(2) Uani 1 1 d .
H14 H 0.5066 0.6364 0.7798 0.027 Uiso 1 1 calc R
C15 C 0.62341(14) 0.65292(13) 0.90504(9) 0.0295(3) Uani 1 1 d .
H15 H 0.5729 0.6291 0.9175 0.035 Uiso 1 1 calc R
C16 C 0.73803(14) 0.68391(13) 0.96836(8) 0.0293(3) Uani 1 1 d .
H16 H 0.7647 0.6808 1.0235 0.035 Uiso 1 1 calc R
C17 C 0.81382(12) 0.71975(12) 0.94976(8) 0.0260(3) Uani 1 1 d .
H17 H 0.8910 0.7402 0.9926 0.031 Uiso 1 1 calc R
C18 C 0.77455(11) 0.72507(11) 0.86749(8) 0.0203(2) Uani 1 1 d .
H18 H 0.8252 0.7498 0.8554 0.024 Uiso 1 1 calc R
C19 C 0.63230(10) 0.83450(10) 0.67917(7) 0.0164(2) Uani 1 1 d .
C20 C 0.62372(11) 0.85839(10) 0.60703(8) 0.0211(2) Uani 1 1 d .
H20 H 0.6033 0.8040 0.5684 0.025 Uiso 1 1 calc R
C21 C 0.64543(13) 0.96280(11) 0.59294(9) 0.0273(3) Uani 1 1 d .
H21 H 0.6417 0.9773 0.5457 0.033 Uiso 1 1 calc R
C22 C 0.67267(13) 1.04559(11) 0.64885(9) 0.0280(3) Uani 1 1 d .
H22 H 0.6880 1.1152 0.6396 0.034 Uiso 1 1 calc R
C23 C 0.67680(13) 1.02354(11) 0.71846(9) 0.0261(3) Uani 1 1 d .
H23 H 0.6931 1.0792 0.7553 0.031 Uiso 1 1 calc R
C24 C 0.65688(12) 0.91916(10) 0.73398(8) 0.0212(2) Uani 1 1 d .
H24 H 0.6599 0.9056 0.7810 0.025 Uiso 1 1 calc R
C25 C 0.62866(9) 0.56691(9) 0.60419(7) 0.0138(2) Uani 1 1 d .
C26 C 0.36758(13) 0.47426(12) 0.57815(9) 0.0279(3) Uani 1 1 d .
H26A H 0.4233 0.4166 0.5941 0.042 Uiso 1 1 calc GR
H26B H 0.2891 0.4447 0.5490 0.042 Uiso 1 1 calc GR
H26C H 0.3876 0.5117 0.6271 0.042 Uiso 1 1 calc GR
C27 C 0.29101(12) 0.71509(11) 0.47067(8) 0.0242(3) Uani 1 1 d .
H27A H 0.3479 0.7726 0.4900 0.036 Uiso 1 1 calc GR
H27B H 0.2485 0.7238 0.4941 0.036 Uiso 1 1 calc GR
H27C H 0.2363 0.7175 0.4109 0.036 Uiso 1 1 calc GR
C28 C 1.05050(17) 0.50055(18) 0.58389(11) 0.0480(5) Uani 1 1 d .
H28 H 1.0841 0.5015 0.6405 0.058 Uiso 1 1 calc R
C29 C 0.96647(18) 0.4251(2) 0.53284(13) 0.0601(6) Uani 1 1 d .
H29 H 0.9439 0.3736 0.5549 0.072 Uiso 1 1 calc R
C30 C 0.9149(2) 0.4253(2) 0.44861(13) 0.0621(6) Uani 1 1 d .
H30 H 0.8565 0.3747 0.4138 0.075 Uiso 1 1 calc R

loop_
_atom_site_aniso_label
_atom_site_aniso_U_11
_atom_site_aniso_U_22
_atom_site_aniso_U_33
_atom_site_aniso_U_23
_atom_site_aniso_U_13
_atom_site_aniso_U_12
P1 0.01346(13) 0.01405(14) 0.01241(13) -0.00051(10) 0.00647(10) 0.00089(10)
Al1 0.01372(15) 0.01531(17) 0.01333(16) -0.00156(12) 0.00678(13) 0.00150(12)
O1 0.0128(3) 0.0173(4) 0.0119(3) -0.0009(3) 0.0043(3) 0.0008(3)
O2 0.0141(4) 0.0202(4) 0.0150(4) -0.0053(3) 0.0053(3) 0.0019(3)
N1 0.0120(4) 0.0134(4) 0.0108(4) -0.0019(3) 0.0042(3) 0.0006(3)
C1 0.0128(4) 0.0136(5) 0.0107(4) -0.0015(4) 0.0042(4) 0.0013(4)
C2 0.0180(5) 0.0134(5) 0.0164(5) 0.0004(4) 0.0081(4) 0.0022(4)
C3 0.0238(6) 0.0208(6) 0.0185(6) 0.0061(5) 0.0072(5) 0.0052(5)
C4 0.0176(6) 0.0291(7) 0.0177(6) 0.0031(5) 0.0017(5) 0.0048(5)
C5 0.0139(5) 0.0256(6) 0.0201(6) -0.0022(5) 0.0047(5) -0.0014(4)
C6 0.0150(5) 0.0176(5) 0.0146(5) -0.0018(4) 0.0068(4) -0.0002(4)
C7 0.0230(6) 0.0152(5) 0.0249(6) 0.0033(4) 0.0127(5) 0.0002(4)
C8 0.0394(8) 0.0322(8) 0.0382(8) 0.0100(6) 0.0272(7) 0.0031(6)
C9 0.0419(8) 0.0181(6) 0.0400(8) -0.0055(6) 0.0248(7) -0.0091(6)
C10 0.0168(5) 0.0283(6) 0.0189(5) 0.0027(5) 0.0101(5) -0.0009(5)
C11 0.0306(7) 0.0276(7) 0.0359(8) 0.0043(6) 0.0157(6) -0.0069(6)
C12 0.0326(8) 0.0646(12) 0.0314(8) 0.0049(8) 0.0237(7) 0.0056(8)
C13 0.0200(5) 0.0156(5) 0.0147(5) 0.0003(4) 0.0104(4) 0.0026(4)
C14 0.0233(6) 0.0248(6) 0.0217(6) 0.0013(5) 0.0147(5) 0.0005(5)
C15 0.0366(7) 0.0345(8) 0.0266(7) 0.0049(6) 0.0239(6) 0.0029(6)
C16 0.0380(7) 0.0338(8) 0.0180(6) 0.0038(5) 0.0178(6) 0.0077(6)
C17 0.0255(6) 0.0311(7) 0.0156(5) -0.0016(5) 0.0091(5) 0.0048(5)
C18 0.0204(5) 0.0225(6) 0.0168(5) -0.0019(4) 0.0104(5) 0.0011(4)
C19 0.0166(5) 0.0143(5) 0.0159(5) 0.0007(4) 0.0085(4) 0.0020(4)
C20 0.0262(6) 0.0176(6) 0.0172(5) 0.0005(4) 0.0117(5) 0.0018(5)
C21 0.0375(7) 0.0221(6) 0.0248(6) 0.0051(5) 0.0199(6) 0.0012(5)
C22 0.0351(7) 0.0162(6) 0.0323(7) 0.0036(5) 0.0199(6) 0.0001(5)
C23 0.0331(7) 0.0149(6) 0.0296(7) -0.0041(5) 0.0183(6) 0.0005(5)
C24 0.0267(6) 0.0163(6) 0.0226(6) -0.0011(4) 0.0157(5) 0.0018(4)
C25 0.0127(4) 0.0127(5) 0.0123(5) -0.0012(4) 0.0054(4) -0.0016(4)
C26 0.0315(7) 0.0256(7) 0.0263(6) 0.0007(5) 0.0171(6) -0.0060(5)
C27 0.0213(6) 0.0221(6) 0.0251(6) -0.0003(5) 0.0116(5) 0.0065(5)
C28 0.0411(9) 0.0689(13) 0.0303(8) 0.0054(8) 0.0194(7) 0.0173(9)
C29 0.0403(10) 0.0824(17) 0.0468(11) 0.0242(11) 0.0201(9) 0.0013(10)
C30 0.0535(12) 0.0601(14) 0.0388(10) 0.0026(9) 0.0092(9) -0.0061(10)

loop_
_atom_type_symbol
_atom_type_description
_atom_type_scat_dispersion_real
_atom_type_scat_dispersion_imag
_atom_type_scat_source
C C 0.0033 0.0016 'International Tables Vol C Tables 4.2.6.8 and 6.1.1.4'
H H 0.0000 0.0000 'International Tables Vol C Tables 4.2.6.8 and 6.1.1.4'
Al Al 0.0645 0.0514 'International Tables Vol C Tables 4.2.6.8 and 6.1.1.4'
N N 0.0061 0.0033 'International Tables Vol C Tables 4.2.6.8 and 6.1.1.4'
O O 0.0106 0.0060 'International Tables Vol C Tables 4.2.6.8 and 6.1.1.4'
P P 0.1023 0.0942 'International Tables Vol C Tables 4.2.6.8 and 6.1.1.4'

loop_
_geom_angle_atom_site_label_1
_geom_angle_atom_site_label_2
_geom_angle_atom_site_label_3
_geom_angle
_geom_angle_site_symmetry_1
_geom_angle_site_symmetry_3
N1 P1 C13 102.39(5) . .
N1 P1 C19 103.17(5) . .
C13 P1 C19 102.79(5) . .
O1 Al1 O2 100.56(4) . 3_666
O1 Al1 C26 111.35(5) . .
O1 Al1 C27 106.73(5) . .
O2 Al1 C26 107.86(6) 3_666 .
O2 Al1 C27 104.48(5) 3_666 .
C26 Al1 C27 123.31(6) . .
C25 O1 Al1 135.25(8) . .
C25 O2 Al1 125.68(7) . 3_666
C1 N1 P1 123.49(7) . .
C25 N1 P1 115.93(7) . .
C25 N1 C1 120.25(9) . .
C2 C1 N1 118.71(10) . .
C6 C1 N1 119.24(10) . .
C6 C1 C2 121.96(10) . .
C1 C2 C7 122.03(10) . .
C3 C2 C1 117.78(11) . .
C3 C2 C7 120.11(11) . .
C2 C3 H3 119.5 . .
C4 C3 C2 121.10(12) . .
C4 C3 H3 119.5 . .
C3 C4 H4 119.9 . .
C5 C4 C3 120.10(12) . .
C5 C4 H4 119.9 . .
C4 C5 H5 119.4 . .
C4 C5 C6 121.20(12) . .
C6 C5 H5 119.4 . .
C1 C6 C10 123.44(10) . .
C5 C6 C1 117.68(11) . .
C5 C6 C10 118.84(11) . .
C2 C7 H7 107.9 . .
C2 C7 C8 113.65(12) . .
C2 C7 C9 109.23(11) . .
C8 C7 H7 107.9 . .
C8 C7 C9 110.05(12) . .
C9 C7 H7 107.9 . .
C7 C8 H8A 109.5 . .
C7 C8 H8B 109.5 . .
C7 C8 H8C 109.5 . .
H8A C8 H8B 109.5 . .
H8A C8 H8C 109.5 . .
H8B C8 H8C 109.5 . .
C7 C9 H9A 109.5 . .
C7 C9 H9B 109.5 . .
C7 C9 H9C 109.5 . .
H9A C9 H9B 109.5 . .
H9A C9 H9C 109.5 . .
H9B C9 H9C 109.5 . .
C6 C10 H10 107.8 . .
C6 C10 C11 112.63(11) . .
C6 C10 C12 109.54(12) . .
C11 C10 H10 107.8 . .
C11 C10 C12 110.97(13) . .
C12 C10 H10 107.8 . .
C10 C11 H11A 109.5 . .
C10 C11 H11B 109.5 . .
C10 C11 H11C 109.5 . .
H11A C11 H11B 109.5 . .
H11A C11 H11C 109.5 . .
H11B C11 H11C 109.5 . .
C10 C12 H12A 109.5 . .
C10 C12 H12B 109.5 . .
C10 C12 H12C 109.5 . .
H12A C12 H12B 109.5 . .
H12A C12 H12C 109.5 . .
H12B C12 H12C 109.5 . .
C14 C13 P1 114.55(9) . .
C14 C13 C18 118.80(11) . .
C18 C13 P1 126.57(9) . .
C13 C14 H14 119.6 . .
C15 C14 C13 120.79(12) . .
C15 C14 H14 119.6 . .
C14 C15 H15 120.1 . .
C16 C15 C14 119.78(13) . .
C16 C15 H15 120.1 . .
C15 C16 H16 119.9 . .
C15 C16 C17 120.19(12) . .
C17 C16 H16 119.9 . .
C16 C17 H17 119.9 . .
C18 C17 C16 120.26(13) . .
C18 C17 H17 119.9 . .
C13 C18 H18 119.9 . .
C17 C18 C13 120.19(12) . .
C17 C18 H18 119.9 . .
C20 C19 P1 119.40(9) . .
C24 C19 P1 121.44(9) . .
C24 C19 C20 118.49(11) . .
C19 C20 H20 119.8 . .
C21 C20 C19 120.50(12) . .
C21 C20 H20 119.8 . .
C20 C21 H21 119.8 . .
C22 C21 C20 120.44(12) . .
C22 C21 H21 119.8 . .
C21 C22 H22 120.3 . .
C23 C22 C21 119.36(13) . .
C23 C22 H22 120.3 . .
C22 C23 H23 119.6 . .
C22 C23 C24 120.84(13) . .
C24 C23 H23 119.6 . .
C19 C24 H24 119.9 . .
C23 C24 C19 120.30(12) . .
C23 C24 H24 119.9 . .
O1 C25 N1 118.21(10) . .
O2 C25 O1 122.18(10) . .
O2 C25 N1 119.56(10) . .
Al1 C26 H26A 109.5 . .
Al1 C26 H26B 109.5 . .
Al1 C26 H26C 109.5 . .
H26A C26 H26B 109.5 . .
H26A C26 H26C 109.5 . .
H26B C26 H26C 109.5 . .
Al1 C27 H27A 109.5 . .
Al1 C27 H27B 109.5 . .
Al1 C27 H27C 109.5 . .
H27A C27 H27B 109.5 . .
H27A C27 H27C 109.5 . .
H27B C27 H27C 109.5 . .
C29 C28 H28 120.2 . .
C29 C28 C30 119.68(18) . 3_766
C30 C28 H28 120.2 3_766 .
C28 C29 H29 120.0 . .
C28 C29 C30 120.1(2) . .
C30 C29 H29 120.0 . .
C28 C30 C29 120.2(2) 3_766 .
C28 C30 H30 119.9 3_766 .
C29 C30 H30 119.9 . .

loop_
_geom_bond_atom_site_label_1
_geom_bond_atom_site_label_2
_geom_bond_distance
_geom_bond_site_symmetry_2
P1 N1 1.7849(10) .
P1 C13 1.8241(12) .
P1 C19 1.8325(12) .
Al1 O1 1.8279(9) .
Al1 O2 1.8571(9) 3_666
Al1 C26 1.9532(14) .
Al1 C27 1.9547(13) .
O1 C25 1.2866(13) .
O2 Al1 1.8571(9) 3_666
O2 C25 1.2701(14) .
N1 C1 1.4535(14) .
N1 C25 1.3580(14) .
C1 C2 1.4104(16) .
C1 C6 1.4038(16) .
C2 C3 1.3962(17) .
C2 C7 1.5203(17) .
C3 H3 0.9300 .
C3 C4 1.388(2) .
C4 H4 0.9300 .
C4 C5 1.383(2) .
C5 H5 0.9300 .
C5 C6 1.4020(16) .
C6 C10 1.5175(17) .
C7 H7 0.9800 .
C7 C8 1.531(2) .
C7 C9 1.535(2) .
C8 H8A 0.9600 .
C8 H8B 0.9600 .
C8 H8C 0.9600 .
C9 H9A 0.9600 .
C9 H9B 0.9600 .
C9 H9C 0.9600 .
C10 H10 0.9800 .
C10 C11 1.531(2) .
C10 C12 1.531(2) .
C11 H11A 0.9600 .
C11 H11B 0.9600 .
C11 H11C 0.9600 .
C12 H12A 0.9600 .
C12 H12B 0.9600 .
C12 H12C 0.9600 .
C13 C14 1.3971(17) .
C13 C18 1.4033(17) .
C14 H14 0.9300 .
C14 C15 1.3949(18) .
C15 H15 0.9300 .
C15 C16 1.382(2) .
C16 H16 0.9300 .
C16 C17 1.393(2) .
C17 H17 0.9300 .
C17 C18 1.3885(17) .
C18 H18 0.9300 .
C19 C20 1.4041(17) .
C19 C24 1.3989(17) .
C20 H20 0.9300 .
C20 C21 1.3902(19) .
C21 H21 0.9300 .
C21 C22 1.388(2) .
C22 H22 0.9300 .
C22 C23 1.384(2) .
C23 H23 0.9300 .
C23 C24 1.3909(18) .
C24 H24 0.9300 .
C26 H26A 0.9600 .
C26 H26B 0.9600 .
C26 H26C 0.9600 .
C27 H27A 0.9600 .
C27 H27B 0.9600 .
C27 H27C 0.9600 .
C28 H28 0.9300 .
C28 C29 1.365(3) .
C28 C30 1.368(3) 3_766
C29 H29 0.9300 .
C29 C30 1.379(3) .
C30 C28 1.368(3) 3_766
C30 H30 0.9300 .
